data_7204023
loop_
_publ_author_name
'Ken-ichi Sugiura'
'Kantaro Ushiroda'
'Mitchell T. Johnson'
'Joel S. Miller'
'Yoshiteru Sakata'

_publ_section_title
;
 Ferrimagnetic ordering of a methylthio-substitutedplanar porphyrin
 based electron transfer salt,
 octakis(2,3,7,8,12,13,17,18-methylthio)porphyrinatomanganese(III)tetracyanoethanide
;
_journal_issue 11
_journal_name_full 'J. Mater. Chem.'
_journal_page_first 2507
_journal_page_last 2514
_journal_paper_doi 10.1039/b006261h
_journal_volume 10
_journal_year 2000
_chemical_formula_sum 'C34 H28 Mn N8 S8'
_chemical_formula_weight 860.07
_space_group_IT_number 64
_symmetry_cell_setting orthorhombic
_symmetry_Int_Tables_number 64
_symmetry_space_group_name_Hall '-C 2ac 2'
_symmetry_space_group_name_H-M 'C m c a'
_cell_angle_alpha 89
_cell_angle_beta 89
_cell_angle_gamma 90
_cell_formula_units_Z 4
_cell_length_a 25.495(2)
_cell_length_b 9.3495(7)
_cell_length_c 15.859(1)
_cell_measurement_temperature 198.2
_cell_volume 3779.1(5)
_computing_cell_refinement PROCESS
_computing_data_collection PROCESS
_computing_data_reduction 'teXsan Ver. 1.10'
_computing_publication_material 'teXsan Ver. 1.10'
_computing_structure_refinement 'teXsan Ver. 1.10'
_computing_structure_solution SIR92
_diffrn_detector_area_resol_mean 0.010000
_diffrn_measured_fraction_theta_full 0.8827
_diffrn_measured_fraction_theta_max 0.8827
_diffrn_measurement_device_type 'Rigaku RAXIS-IV Imaging Plate'
_diffrn_measurement_method \w
_diffrn_radiation_type 'Mo K\a'
_diffrn_radiation_wavelength 0.7107
_diffrn_reflns_limit_h_max 32
_diffrn_reflns_limit_h_min 0
_diffrn_reflns_limit_k_max 12
_diffrn_reflns_limit_k_min 0
_diffrn_reflns_limit_l_max 0
_diffrn_reflns_limit_l_min -20
_diffrn_reflns_number 2077
_diffrn_reflns_theta_full 27.51
_diffrn_reflns_theta_max 27.51
_exptl_absorpt_coefficient_mu 0.830
_exptl_absorpt_correction_type none
_exptl_crystal_colour black
_exptl_crystal_density_diffrn 1.511
_exptl_crystal_density_method 'not measured'
_exptl_crystal_description plate
_exptl_crystal_size_max 0.500
_exptl_crystal_size_mid 0.150
_exptl_crystal_size_min 0.030
_refine_diff_density_max 0.36
_refine_diff_density_min -0.94
_refine_ls_extinction_coef 0.0025(5)
_refine_ls_extinction_method 'Zachariasen(1967) type 2 Gaussian isotropic'
_refine_ls_goodness_of_fit_ref 1.856
_refine_ls_number_parameters 134
_refine_ls_number_reflns 1397
_refine_ls_R_factor_gt 0.0561
_refine_ls_shift/su_max 0.0002
_refine_ls_structure_factor_coef F
_refine_ls_weighting_details 'w = 1/[\s^2^(Fo) + 0.00040|Fo|^2^]'
_refine_ls_weighting_scheme calc
_refine_ls_wR_factor_ref 0.0634
_reflns_number_gt 1245
_reflns_number_total 1965
_reflns_threshold_expression F^2^>2.0\s(F^2^)
_cod_data_source_file b006261h.txt
_cod_data_source_block OMTP-TCN
_cod_original_cell_volume 3780.2(4)
_cod_original_sg_symbol_H-M 'C 2/m 2/c 21/a'
_cod_original_formula_sum 'C34 H28 N8 Mn S8 '
_cod_database_code 7204023

loop_
_symmetry_equiv_pos_as_xyz
x,y,z
x,-y,-z
x,1/2-y,1/2+z
x,1/2+y,1/2-z
-x,-y,-z
-x,y,z
-x,1/2+y,1/2-z
-x,1/2-y,1/2+z
1/2+x,1/2+y,z
1/2+x,1/2-y,-z
1/2+x,-y,1/2+z
1/2+x,y,1/2-z
1/2-x,1/2-y,-z
1/2-x,1/2+y,z
1/2-x,y,1/2-z
1/2-x,-y,1/2+z

loop_
_atom_site_label
_atom_site_type_symbol
_atom_site_fract_x
_atom_site_fract_y
_atom_site_fract_z
_atom_site_U_iso_or_equiv
_atom_site_adp_type
_atom_site_occupancy
_atom_site_calc_flag
_atom_site_refinement_flags
_atom_site_disorder_assembly
_atom_site_disorder_group
Mn(1) Mn 0.5000 0.0000 0.5000 0.0541(4) Uani 1.00 d S . .
S(1) S 0.39512(5) 0.3379(1) 0.23906(10) 0.0760(4) Uani 1.00 d . . .
S(2) S 0.29540(4) 0.1707(1) 0.3662(1) 0.0883(5) Uani 1.00 d . . .
N(1) N 0.4442(1) 0.0910(3) 0.4286(2) 0.0553(10) Uani 1.00 d . . .
N(2) N 0.5000 0.2097(6) 0.5794(4) 0.069(2) Uani 1.00 d S . .
N(3) N 0.3824(3) 0.5000 0.5000 0.150(4) Uani 1.00 d S . .
C(1) C 0.5000 0.2198(6) 0.3280(5) 0.058(2) Uani 1.00 d S . .
C(2) C 0.4518(1) 0.1812(4) 0.3601(3) 0.059(1) Uani 1.00 d . . .
C(3) C 0.4019(2) 0.2252(4) 0.3261(3) 0.059(1) Uani 1.00 d . . .
C(4) C 0.3639(2) 0.1631(4) 0.3749(3) 0.063(1) Uani 1.00 d . . .
C(5) C 0.3905(1) 0.0788(4) 0.4389(3) 0.057(1) Uani 1.00 d . . .
C(6) C 0.3659(2) 0.0000 0.5000 0.063(2) Uani 1.00 d S . .
C(7) C 0.3615(3) 0.2239(7) 0.1679(5) 0.134(3) Uani 1.00 d . . .
C(8) C 0.2828(3) 0.3552(7) 0.3773(6) 0.154(3) Uani 1.00 d . . .
C(9) C 0.5000 0.3215(8) 0.5521(6) 0.090(3) Uani 1.00 d S . .
C(10) C 0.4802(3) 0.4556(9) 0.5170(8) 0.073(3) Uani 0.50 d P . .
C(11) C 0.4263(3) 0.5000 0.5000 0.094(3) Uani 1.00 d S . .
H(1) H 0.5000 0.275(5) 0.275(3) 0.03(1) Uiso 1.00 calc S . .
H(2) H 0.331(3) 0.0000 0.5000 0.08(2) Uiso 1.00 calc S . .
H(3) H 0.3823 0.1418 0.1567 0.1610 Uiso 1.00 calc . . .
H(4) H 0.3550 0.2736 0.1167 0.1610 Uiso 1.00 calc . . .
H(5) H 0.3291 0.1951 0.1922 0.1610 Uiso 1.00 calc . . .
H(6) H 0.3003 0.4062 0.3338 0.1848 Uiso 1.00 calc . . .
H(7) H 0.2461 0.3718 0.3734 0.1848 Uiso 1.00 calc . . .
H(8) H 0.2951 0.3869 0.4306 0.1848 Uiso 1.00 calc . . .

loop_
_atom_site_aniso_label
_atom_site_aniso_U_11
_atom_site_aniso_U_22
_atom_site_aniso_U_33
_atom_site_aniso_U_12
_atom_site_aniso_U_13
_atom_site_aniso_U_23
Mn(1) 0.0386(6) 0.0268(6) 0.097(1) 0.0000 0.0000 -0.0060(7)
S(1) 0.0627(7) 0.0462(6) 0.119(1) 0.0009(6) -0.0063(7) 0.0106(7)
S(2) 0.0435(6) 0.0522(7) 0.169(2) 0.0025(6) -0.0101(7) 0.0106(8)
N(1) 0.039(2) 0.029(2) 0.098(2) 0.000(1) 0.000(2) -0.008(2)
N(2) 0.053(3) 0.038(3) 0.114(5) 0.0000 0.0000 -0.017(3)
N(3) 0.057(4) 0.171(9) 0.222(9) 0.0000 0.0000 0.022(8)
C(1) 0.049(3) 0.037(3) 0.086(5) 0.0000 0.0000 0.000(3)
C(2) 0.046(2) 0.029(2) 0.101(3) 0.003(2) -0.003(2) -0.009(2)
C(3) 0.048(2) 0.034(2) 0.095(3) 0.003(2) -0.006(2) -0.006(2)
C(4) 0.046(2) 0.034(2) 0.109(4) 0.003(2) -0.005(2) -0.010(2)
C(5) 0.039(2) 0.028(2) 0.105(3) 0.003(2) -0.005(2) -0.009(2)
C(6) 0.040(3) 0.030(3) 0.120(5) 0.0000 0.0000 -0.008(4)
C(7) 0.164(7) 0.080(4) 0.158(6) -0.031(5) -0.076(5) 0.035(5)
C(8) 0.067(4) 0.078(4) 0.32(1) 0.027(3) 0.007(5) -0.019(6)
C(9) 0.114(6) 0.035(4) 0.120(7) 0.0000 0.0000 -0.024(4)
C(10) 0.058(4) 0.044(5) 0.118(9) -0.001(3) 0.000(5) -0.018(6)
C(11) 0.069(5) 0.046(4) 0.168(8) 0.0000 0.0000 -0.021(5)

loop_
_atom_type_symbol
_atom_type_description
_atom_type_scat_dispersion_real
_atom_type_scat_dispersion_imag
_atom_type_scat_source
C C 0.003 0.002
;International Tables for Crystallography
(1992, Vol. C, Tables 4.2.6.8 and 6.1.1.1)
;
H H 0.000 0.000
;International Tables for Crystallography
(1992, Vol. C, Table 6.1.1.2)
;
N N 0.006 0.003
;International Tables for Crystallography
(1992, Vol. C, Tables 4.2.6.8 and 6.1.1.1)
;
S S 0.125 0.123
;International Tables for Crystallography
(1992, Vol. C, Tables 4.2.6.8 and 6.1.1.1)
;
Mn Mn 0.337 0.728
;International Tables for Crystallography
(1992, Vol. C, Tables 4.2.6.8 and 6.1.1.1)
;

loop_
_geom_angle_atom_site_label_1
_geom_angle_atom_site_label_2
_geom_angle_atom_site_label_3
_geom_angle
_geom_angle_site_symmetry_1
_geom_angle_site_symmetry_2
_geom_angle_site_symmetry_3
_geom_angle_publ_flag
? ? ? ? ? ? ? ?

loop_
_geom_bond_atom_site_label_1
_geom_bond_atom_site_label_2
_geom_bond_distance
_geom_bond_site_symmetry_1
_geom_bond_site_symmetry_2
_geom_bond_publ_flag
? ? ? ? ? ?

loop_
_geom_contact_atom_site_label_1
_geom_contact_atom_site_label_2
_geom_contact_distance
_geom_contact_site_symmetry_1
_geom_contact_site_symmetry_2
_geom_contact_publ_flag
? ? ? ? ? ?

loop_
_geom_torsion_atom_site_label_1
_geom_torsion_atom_site_label_2
_geom_torsion_atom_site_label_3
_geom_torsion_atom_site_label_4
_geom_torsion
_geom_torsion_site_symmetry_1
_geom_torsion_site_symmetry_2
_geom_torsion_site_symmetry_3
_geom_torsion_site_symmetry_4
_geom_torsion_publ_flag
? ? ? ? ? ? ? ? ? ?
